data_1505427
loop_
_publ_author_name
'Tian, Guo-Qiang'
'Shi, Min'

_publ_section_title
;
 Br\/onsted acid-mediated stereoselective cascade construction of
 functionalized tetrahydropyrans from
 2-(arylmethylene)cyclopropylcarbinols and aldehydes.
;
_journal_issue 12
_journal_name_full 'Organic letters'
_journal_page_first 2405
_journal_page_last 2408
_journal_paper_doi 10.1021/ol0709026
_journal_volume 9
_journal_year 2007
_chemical_formula_sum 'C19 H21 Br O5 S'
_chemical_formula_weight 441.33
_chemical_name_systematic
; 
 ? 
;
_space_group_IT_number 2
_symmetry_cell_setting triclinic
_symmetry_space_group_name_Hall '-P 1'
_symmetry_space_group_name_H-M 'P -1'
_atom_sites_solution_hydrogens geom
_atom_sites_solution_primary direct
_atom_sites_solution_secondary difmap
_audit_creation_method SHELXL-97
_cell_angle_alpha 80.479(5)
_cell_angle_beta 83.302(5)
_cell_angle_gamma 79.666(6)
_cell_formula_units_Z 2
_cell_length_a 5.7054(17)
_cell_length_b 10.466(3)
_cell_length_c 17.168(5)
_cell_measurement_reflns_used 981
_cell_measurement_temperature 293(2)
_cell_measurement_theta_max 40.292
_cell_measurement_theta_min 4.831
_cell_volume 990.6(5)
_computing_cell_refinement 'Bruker SMART'
_computing_data_collection 'Bruker SMART'
_computing_data_reduction 'Bruker SHELXTL'
_computing_molecular_graphics 'Bruker SHELXTL'
_computing_publication_material 'Bruker SHELXTL'
_computing_structure_refinement 'SHELXL-97 (Sheldrick, 1997)'
_computing_structure_solution 'SHELXS-97 (Sheldrick, 1990)'
_diffrn_ambient_temperature 293(2)
_diffrn_measured_fraction_theta_full 0.970
_diffrn_measured_fraction_theta_max 0.970
_diffrn_measurement_device_type 'CCD area detector'
_diffrn_measurement_method 'phi and omega scans'
_diffrn_radiation_monochromator graphite
_diffrn_radiation_source 'fine-focus sealed tube'
_diffrn_radiation_type MoK\a
_diffrn_radiation_wavelength 0.71073
_diffrn_reflns_av_R_equivalents 0.1459
_diffrn_reflns_av_sigmaI/netI 0.1822
_diffrn_reflns_limit_h_max 7
_diffrn_reflns_limit_h_min -7
_diffrn_reflns_limit_k_max 12
_diffrn_reflns_limit_k_min -13
_diffrn_reflns_limit_l_max 20
_diffrn_reflns_limit_l_min -21
_diffrn_reflns_number 5804
_diffrn_reflns_theta_full 27.00
_diffrn_reflns_theta_max 27.00
_diffrn_reflns_theta_min 1.21
_exptl_absorpt_coefficient_mu 2.206
_exptl_absorpt_correction_T_max 1.00000
_exptl_absorpt_correction_T_min 0.43904
_exptl_absorpt_correction_type empirical
_exptl_crystal_colour colorless
_exptl_crystal_density_diffrn 1.480
_exptl_crystal_density_method 'not measured'
_exptl_crystal_F_000 452
_exptl_crystal_size_max 0.503
_exptl_crystal_size_mid 0.221
_exptl_crystal_size_min 0.050
_refine_diff_density_max 0.838
_refine_diff_density_min -0.780
_refine_diff_density_rms 0.124
_refine_ls_extinction_method none
_refine_ls_goodness_of_fit_ref 0.878
_refine_ls_hydrogen_treatment mixed
_refine_ls_matrix_type full
_refine_ls_number_parameters 247
_refine_ls_number_reflns 4198
_refine_ls_number_restraints 5
_refine_ls_restrained_S_all 0.881
_refine_ls_R_factor_all 0.1395
_refine_ls_R_factor_gt 0.0730
_refine_ls_shift/su_max 0.189
_refine_ls_shift/su_mean 0.005
_refine_ls_structure_factor_coef Fsqd
_refine_ls_weighting_details 'calc w=1/[\s^2^(Fo^2^)+(0.0881P)^2^+0.0000P] where P=(Fo^2^+2Fc^2^)/3'
_refine_ls_weighting_scheme calc
_refine_ls_wR_factor_gt 0.1809
_refine_ls_wR_factor_ref 0.2188
_reflns_number_gt 1861
_reflns_number_total 4198
_reflns_threshold_expression >2sigma(I)
_cod_data_source_file ol0709026si20070418_013650.cif
_cod_data_source_block cd26340
_cod_depositor_comments
;
The following automatic conversions were performed:

'_symmetry_cell_setting' value 'Triclinic' changed to 'triclinic'
according to /home/saulius/struct/CIF-dictionaries/cif_core.dic
dictionary named 'cif_core.dic' version 2.4.1 from 2010-06-29.

Automatic conversion script
Id: cif_fix_values 1715 2011-07-08 13:25:40Z adriana 
;
_cod_original_sg_symbol_H-M P-1
_cod_database_code 1505427

loop_
_symmetry_equiv_pos_as_xyz
'x, y, z'
'-x, -y, -z'

loop_
_atom_site_label
_atom_site_type_symbol
_atom_site_fract_x
_atom_site_fract_y
_atom_site_fract_z
_atom_site_U_iso_or_equiv
_atom_site_adp_type
_atom_site_occupancy
_atom_site_symmetry_multiplicity
_atom_site_calc_flag
_atom_site_refinement_flags
Br Br -0.16944(15) -0.31848(8) 0.50203(5) 0.0686(4) Uani 1 1 d .
S1 S 0.8329(3) -0.15894(19) 0.11854(11) 0.0524(5) Uani 1 1 d .
O1 O 0.6512(8) 0.2524(5) 0.1446(3) 0.0587(13) Uani 1 1 d .
O2 O 0.7141(8) -0.0298(5) 0.1517(3) 0.0624(14) Uani 1 1 d .
O3 O 0.8171(10) -0.1403(6) 0.0355(3) 0.0785(17) Uani 1 1 d .
O4 O 1.0610(9) -0.1942(6) 0.1478(4) 0.0876(18) Uani 1 1 d .
O5 O 0.807(3) 0.481(4) 0.0295(17) 0.34(2) Uiso 1 1 d D
C1 C 0.6141(14) 0.1859(8) 0.0813(4) 0.066(2) Uani 1 1 d .
H1A H 0.7639 0.1684 0.0489 0.079 Uiso 1 1 calc R
H1B H 0.5000 0.2430 0.0481 0.079 Uiso 1 1 calc R
C2 C 0.5248(12) 0.0608(8) 0.1102(4) 0.054(2) Uani 1 1 d D
C3 C 0.3079(12) 0.0798(8) 0.1690(4) 0.0527(18) Uani 1 1 d .
H3A H 0.1687 0.1175 0.1405 0.063 Uiso 1 1 calc R
H3B H 0.2813 -0.0052 0.1976 0.063 Uiso 1 1 calc R
C4 C 0.3332(10) 0.1664(6) 0.2267(4) 0.0435(16) Uani 1 1 d .
C5 C 0.4272(12) 0.2886(7) 0.1896(4) 0.0478(17) Uani 1 1 d D
C6 C 0.2829(10) 0.1374(7) 0.3055(4) 0.0460(16) Uani 1 1 d .
H6 H 0.3198 0.1956 0.3358 0.055 Uiso 1 1 calc R
C7 C 0.1771(11) 0.0255(7) 0.3499(4) 0.0468(17) Uani 1 1 d .
C8 C 0.2634(11) -0.0401(7) 0.4208(4) 0.0494(17) Uani 1 1 d .
H8 H 0.3924 -0.0139 0.4388 0.059 Uiso 1 1 calc R
C9 C 0.1657(12) -0.1410(8) 0.4647(4) 0.0544(19) Uani 1 1 d .
H9 H 0.2281 -0.1828 0.5117 0.065 Uiso 1 1 calc R
C10 C -0.0238(12) -0.1813(7) 0.4398(4) 0.0492(17) Uani 1 1 d .
C11 C -0.1226(12) -0.1180(7) 0.3695(4) 0.0514(18) Uani 1 1 d .
H11 H -0.2545 -0.1435 0.3530 0.062 Uiso 1 1 calc R
C12 C -0.0181(12) -0.0175(7) 0.3260(4) 0.0485(17) Uani 1 1 d .
H12 H -0.0794 0.0238 0.2787 0.058 Uiso 1 1 calc R
C13 C 0.4588(11) 0.3796(6) 0.2451(4) 0.0451(16) Uani 1 1 d .
C14 C 0.2806(13) 0.4823(7) 0.2574(5) 0.0587(19) Uani 1 1 d .
H14 H 0.1472 0.4979 0.2287 0.070 Uiso 1 1 calc R
C15 C 0.2960(15) 0.5627(8) 0.3115(5) 0.072(2) Uani 1 1 d .
H15 H 0.1747 0.6334 0.3180 0.086 Uiso 1 1 calc R
C16 C 0.4853(16) 0.5406(9) 0.3553(5) 0.068(2) Uani 1 1 d .
H16 H 0.4920 0.5927 0.3937 0.081 Uiso 1 1 calc R
C17 C 0.6604(14) 0.4431(9) 0.3423(5) 0.066(2) Uani 1 1 d .
H17 H 0.7929 0.4282 0.3714 0.079 Uiso 1 1 calc R
C18 C 0.6523(13) 0.3615(8) 0.2860(4) 0.060(2) Uani 1 1 d .
H18 H 0.7801 0.2952 0.2769 0.072 Uiso 1 1 calc R
C19 C 0.6461(16) -0.2717(10) 0.1607(7) 0.106(4) Uani 1 1 d .
H19A H 0.7087 -0.3555 0.1443 0.159 Uiso 1 1 calc R
H19B H 0.4887 -0.2416 0.1436 0.159 Uiso 1 1 calc R
H19C H 0.6382 -0.2801 0.2175 0.159 Uiso 1 1 calc R
H2 H 0.515(9) 0.017(5) 0.066(2) 0.040(15) Uiso 1 1 d D
H5 H 0.330(10) 0.329(6) 0.148(3) 0.06(2) Uiso 1 1 d D
H5A H 0.919(5) 0.480(4) -0.0114(14) 0.25(10) Uiso 1 1 d D
H5B H 0.911(6) 0.462(4) 0.0739(15) 0.30(11) Uiso 1 1 d D

loop_
_atom_site_aniso_label
_atom_site_aniso_U_11
_atom_site_aniso_U_22
_atom_site_aniso_U_33
_atom_site_aniso_U_23
_atom_site_aniso_U_13
_atom_site_aniso_U_12
Br 0.0813(7) 0.0629(5) 0.0612(6) -0.0061(4) -0.0050(4) -0.0148(4)
S1 0.0413(10) 0.0612(12) 0.0543(12) -0.0184(9) -0.0053(8) 0.0022(8)
O1 0.050(3) 0.073(3) 0.052(3) -0.019(3) 0.011(2) -0.005(2)
O2 0.056(3) 0.075(4) 0.054(3) -0.031(3) -0.020(2) 0.022(3)
O3 0.099(4) 0.082(4) 0.045(3) -0.024(3) -0.001(3) 0.019(3)
O4 0.058(3) 0.085(4) 0.122(5) -0.038(4) -0.022(3) 0.011(3)
C1 0.074(5) 0.076(6) 0.042(4) -0.023(4) 0.011(4) 0.004(4)
C2 0.046(4) 0.072(5) 0.043(4) -0.026(4) -0.010(3) 0.016(4)
C3 0.045(4) 0.067(5) 0.049(4) -0.028(4) -0.011(3) 0.005(3)
C4 0.029(3) 0.052(4) 0.049(4) -0.020(3) -0.006(3) 0.007(3)
C5 0.040(4) 0.059(4) 0.038(4) -0.009(3) -0.003(3) 0.009(3)
C6 0.036(4) 0.053(4) 0.052(4) -0.025(3) -0.003(3) 0.000(3)
C7 0.039(4) 0.054(4) 0.048(4) -0.022(3) 0.000(3) 0.002(3)
C8 0.039(4) 0.062(5) 0.048(4) -0.015(4) -0.005(3) -0.005(3)
C9 0.052(4) 0.065(5) 0.044(4) -0.015(4) -0.007(3) 0.007(4)
C10 0.048(4) 0.046(4) 0.049(4) -0.017(3) 0.003(3) 0.010(3)
C11 0.051(4) 0.050(4) 0.055(4) -0.019(4) -0.005(4) -0.002(3)
C12 0.051(4) 0.050(4) 0.044(4) -0.015(3) -0.009(3) 0.004(3)
C13 0.041(4) 0.048(4) 0.045(4) -0.010(3) -0.002(3) -0.001(3)
C14 0.050(4) 0.061(5) 0.063(5) -0.018(4) -0.002(4) 0.001(4)
C15 0.063(5) 0.059(5) 0.091(6) -0.025(5) 0.007(5) 0.002(4)
C16 0.083(6) 0.070(6) 0.055(5) -0.020(4) 0.002(5) -0.022(5)
C17 0.059(5) 0.085(6) 0.061(5) -0.008(4) -0.020(4) -0.025(5)
C18 0.054(5) 0.065(5) 0.060(5) -0.013(4) -0.010(4) 0.003(4)
C19 0.075(6) 0.079(7) 0.148(10) 0.007(7) 0.011(6) -0.009(5)

loop_
_atom_type_symbol
_atom_type_description
_atom_type_scat_dispersion_real
_atom_type_scat_dispersion_imag
_atom_type_scat_source
C C 0.0033 0.0016 'International Tables Vol C Tables 4.2.6.8 and 6.1.1.4'
H H 0.0000 0.0000 'International Tables Vol C Tables 4.2.6.8 and 6.1.1.4'
O O 0.0106 0.0060 'International Tables Vol C Tables 4.2.6.8 and 6.1.1.4'
S S 0.1246 0.1234 'International Tables Vol C Tables 4.2.6.8 and 6.1.1.4'
Br Br -0.2901 2.4595 'International Tables Vol C Tables 4.2.6.8 and 6.1.1.4'

loop_
_geom_angle_atom_site_label_1
_geom_angle_atom_site_label_2
_geom_angle_atom_site_label_3
_geom_angle
O4 S1 O3 119.0(4)
O4 S1 O2 106.0(3)
O3 S1 O2 109.1(3)
O4 S1 C19 111.1(4)
O3 S1 C19 106.8(5)
O2 S1 C19 103.8(4)
C1 O1 C5 109.8(5)
C2 O2 S1 119.8(4)
H5A O5 H5B 100(2)
O1 C1 C2 112.8(6)
O1 C1 H1A 109.0
C2 C1 H1A 109.0
O1 C1 H1B 109.0
C2 C1 H1B 109.0
H1A C1 H1B 107.8
O2 C2 C1 107.8(6)
O2 C2 C3 107.5(6)
C1 C2 C3 111.3(6)
O2 C2 H2 102(3)
C1 C2 H2 110(3)
C3 C2 H2 118(3)
C4 C3 C2 112.7(6)
C4 C3 H3A 109.1
C2 C3 H3A 109.1
C4 C3 H3B 109.1
C2 C3 H3B 109.1
H3A C3 H3B 107.8
C6 C4 C3 123.9(7)
C6 C4 C5 122.4(6)
C3 C4 C5 113.7(6)
O1 C5 C4 108.6(5)
O1 C5 C13 109.4(6)
C4 C5 C13 116.2(6)
O1 C5 H5 100(4)
C4 C5 H5 107(4)
C13 C5 H5 114(4)
C4 C6 C7 128.5(6)
C4 C6 H6 115.7
C7 C6 H6 115.7
C8 C7 C12 116.4(6)
C8 C7 C6 120.6(6)
C12 C7 C6 122.9(6)
C9 C8 C7 122.2(7)
C9 C8 H8 118.9
C7 C8 H8 118.9
C8 C9 C10 120.1(7)
C8 C9 H9 119.9
C10 C9 H9 119.9
C9 C10 C11 120.7(7)
C9 C10 Br 120.7(5)
C11 C10 Br 118.5(6)
C12 C11 C10 117.8(7)
C12 C11 H11 121.1
C10 C11 H11 121.1
C11 C12 C7 122.7(7)
C11 C12 H12 118.7
C7 C12 H12 118.7
C18 C13 C14 118.2(7)
C18 C13 C5 122.6(6)
C14 C13 C5 119.1(6)
C13 C14 C15 120.8(8)
C13 C14 H14 119.6
C15 C14 H14 119.6
C16 C15 C14 120.9(8)
C16 C15 H15 119.5
C14 C15 H15 119.5
C17 C16 C15 118.3(8)
C17 C16 H16 120.8
C15 C16 H16 120.8
C16 C17 C18 122.0(7)
C16 C17 H17 119.0
C18 C17 H17 119.0
C13 C18 C17 119.6(7)
C13 C18 H18 120.2
C17 C18 H18 120.2
S1 C19 H19A 109.5
S1 C19 H19B 109.5
H19A C19 H19B 109.5
S1 C19 H19C 109.5
H19A C19 H19C 109.5
H19B C19 H19C 109.5

loop_
_geom_bond_atom_site_label_1
_geom_bond_atom_site_label_2
_geom_bond_distance
Br C10 1.899(7)
S1 O4 1.414(6)
S1 O3 1.419(5)
S1 O2 1.564(5)
S1 C19 1.744(9)
O1 C1 1.437(9)
O1 C5 1.437(8)
O2 C2 1.471(8)
O5 H5A 0.892(19)
O5 H5B 0.992(19)
C1 C2 1.478(11)
C1 H1A 0.9700
C1 H1B 0.9700
C2 C3 1.509(9)
C2 H2 0.97(2)
C3 C4 1.484(9)
C3 H3A 0.9700
C3 H3B 0.9700
C4 C6 1.344(9)
C4 C5 1.492(10)
C5 C13 1.500(10)
C5 H5 0.95(2)
C6 C7 1.473(10)
C6 H6 0.9300
C7 C8 1.392(9)
C7 C12 1.400(9)
C8 C9 1.358(10)
C8 H8 0.9300
C9 C10 1.364(10)
C9 H9 0.9300
C10 C11 1.404(10)
C11 C12 1.372(9)
C11 H11 0.9300
C12 H12 0.9300
C13 C18 1.345(9)
C13 C14 1.366(9)
C14 C15 1.372(12)
C14 H14 0.9300
C15 C16 1.352(11)
C15 H15 0.9300
C16 C17 1.322(11)
C16 H16 0.9300
C17 C18 1.401(11)
C17 H17 0.9300
C18 H18 0.9300
C19 H19A 0.9600
C19 H19B 0.9600
C19 H19C 0.9600

loop_
_geom_hbond_atom_site_label_D
_geom_hbond_atom_site_label_H
_geom_hbond_atom_site_label_A
_geom_hbond_distance_DH
_geom_hbond_distance_HA
_geom_hbond_distance_DA
_geom_hbond_angle_DHA
_geom_hbond_site_symmetry_A
O5 H5A O5 0.892(19) 1.67(4) 2.39(4) 135(3) 2_765

loop_
_geom_torsion_atom_site_label_1
_geom_torsion_atom_site_label_2
_geom_torsion_atom_site_label_3
_geom_torsion_atom_site_label_4
_geom_torsion
O4 S1 O2 C2 156.0(6)
O3 S1 O2 C2 26.7(6)
C19 S1 O2 C2 -86.9(7)
C5 O1 C1 C2 -63.3(8)
S1 O2 C2 C1 -116.1(6)
S1 O2 C2 C3 123.9(5)
O1 C1 C2 O2 -65.8(7)
O1 C1 C2 C3 51.8(8)
O2 C2 C3 C4 75.0(8)
C1 C2 C3 C4 -42.8(8)
C2 C3 C4 C6 -132.3(7)
C2 C3 C4 C5 46.1(8)
C1 O1 C5 C4 63.1(7)
C1 O1 C5 C13 -169.2(6)
C6 C4 C5 O1 122.7(6)
C3 C4 C5 O1 -55.7(7)
C6 C4 C5 C13 -1.1(9)
C3 C4 C5 C13 -179.5(5)
C3 C4 C6 C7 -5.7(10)
C5 C4 C6 C7 176.1(6)
C4 C6 C7 C8 139.0(7)
C4 C6 C7 C12 -43.6(10)
C12 C7 C8 C9 0.4(9)
C6 C7 C8 C9 178.0(6)
C7 C8 C9 C10 -0.1(10)
C8 C9 C10 C11 -1.0(10)
C8 C9 C10 Br -177.9(5)
C9 C10 C11 C12 1.8(9)
Br C10 C11 C12 178.8(5)
C10 C11 C12 C7 -1.5(10)
C8 C7 C12 C11 0.5(9)
C6 C7 C12 C11 -177.0(6)
O1 C5 C13 C18 -41.3(9)
C4 C5 C13 C18 82.0(8)
O1 C5 C13 C14 141.4(6)
C4 C5 C13 C14 -95.3(7)
C18 C13 C14 C15 -1.7(11)
C5 C13 C14 C15 175.8(7)
C13 C14 C15 C16 -1.5(12)
C14 C15 C16 C17 3.0(12)
C15 C16 C17 C18 -1.3(12)
C14 C13 C18 C17 3.3(11)
C5 C13 C18 C17 -174.1(7)
C16 C17 C18 C13 -1.9(12)
